data_4000919
loop_
_publ_author_name
'Ahmed, Eilaf'
'Earmme, Taeshik'
'Ren, Guoqiang'
'Jenekhe, Samson A.'

_publ_section_title
;
 Novel n-Type Conjugated Ladder Heteroarenes: Synthesis, Self-Assembly of
 Nanowires, Electron Transport, and Electroluminescence of
 Bisindenoanthrazolines
;
_journal_issue 20
_journal_name_full 'Chemistry of Materials'
_journal_page_first 5786
_journal_paper_doi 10.1021/cm102147n
_journal_volume 22
_journal_year 2010
_chemical_formula_moiety 'C38 H20 N2 O2'
_chemical_formula_sum 'C38 H20 N2 O2'
_chemical_formula_weight 536.56
_chemical_name_common DADK
_chemical_name_systematic DADK
_space_group_IT_number 14
_symmetry_cell_setting monoclinic
_symmetry_Int_Tables_number 14
_symmetry_space_group_name_Hall '-P 2ybc'
_symmetry_space_group_name_H-M 'P 1 21/c 1'
_atom_sites_solution_hydrogens geom
_atom_sites_solution_primary direct
_atom_sites_solution_secondary difmap
_audit_creation_method SHELXL-97
_cell_angle_alpha 90.0000
_cell_angle_beta 108.4290(14)
_cell_angle_gamma 90.000
_cell_formula_units_Z 4
_cell_length_a 7.1904(3)
_cell_length_b 27.9435(5)
_cell_length_c 13.7000(15)
_cell_measurement_reflns_used 618
_cell_measurement_temperature 295(2)
_cell_measurement_theta_max 1
_cell_measurement_theta_min 10
_cell_volume 2611.5(3)
_computing_cell_refinement 'HKL Scalepack (Otwinowski & Minor 1997)'
_computing_data_collection KappaCCD
_computing_data_reduction 'HKL Scalepack (Otwinowski & Minor 1997)'
_computing_molecular_graphics 'maXus, Zortep'
_computing_publication_material 'SHELXL-97 (Sheldrick, 1997)'
_computing_structure_refinement 'SHELXL-97 (Sheldrick, 1997)'
_computing_structure_solution 'SHELXL-97 (Sheldrick, 1997)'
_diffrn_ambient_temperature 295(2)
_diffrn_measured_fraction_theta_full 0.989
_diffrn_measured_fraction_theta_max 0.987
_diffrn_measurement_device_type 'Nonius KappaCCD'
_diffrn_measurement_method '\f and \w scans'
_diffrn_radiation_monochromator graphite
_diffrn_radiation_source 'fine-focus sealed tube'
_diffrn_radiation_type MoK\a
_diffrn_radiation_wavelength 0.71073
_diffrn_reflns_av_R_equivalents 0.0996
_diffrn_reflns_av_sigmaI/netI 0.0794
_diffrn_reflns_limit_h_max 8
_diffrn_reflns_limit_h_min -7
_diffrn_reflns_limit_k_max 33
_diffrn_reflns_limit_k_min -33
_diffrn_reflns_limit_l_max 15
_diffrn_reflns_limit_l_min -16
_diffrn_reflns_number 16246
_diffrn_reflns_theta_full 25.00
_diffrn_reflns_theta_max 25.41
_diffrn_reflns_theta_min 2.14
_exptl_absorpt_coefficient_mu 0.085
_exptl_absorpt_correction_T_max 0.9991
_exptl_absorpt_correction_T_min 0.9558
_exptl_absorpt_correction_type multi-scan
_exptl_absorpt_process_details HKL2000
_exptl_crystal_colour yellow
_exptl_crystal_density_diffrn 1.365
_exptl_crystal_density_method 'not measured'
_exptl_crystal_description needle
_exptl_crystal_F_000 1112
_exptl_crystal_size_max 0.50
_exptl_crystal_size_mid 0.02
_exptl_crystal_size_min 0.01
_refine_diff_density_max 0.168
_refine_diff_density_min -0.206
_refine_diff_density_rms 0.046
_refine_ls_extinction_method none
_refine_ls_goodness_of_fit_ref 0.999
_refine_ls_hydrogen_treatment constr
_refine_ls_matrix_type full
_refine_ls_number_parameters 379
_refine_ls_number_reflns 4754
_refine_ls_number_restraints 0
_refine_ls_restrained_S_all 0.999
_refine_ls_R_factor_all 0.1300
_refine_ls_R_factor_gt 0.0618
_refine_ls_shift/su_max 0.000
_refine_ls_shift/su_mean 0.000
_refine_ls_structure_factor_coef Fsqd
_refine_ls_weighting_details 'calc w=1/[\s^2^(Fo^2^)+(0.0825P)^2^+0.0000P] where P=(Fo^2^+2Fc^2^)/3'
_refine_ls_weighting_scheme calc
_refine_ls_wR_factor_gt 0.1355
_refine_ls_wR_factor_ref 0.1667
_reflns_number_gt 2587
_reflns_number_total 4754
_reflns_threshold_expression >2sigma(I)
_cod_data_source_file cm102147n_si_003.cif
_cod_data_source_block shelxl
_cod_depositor_comments
;
The following automatic conversions were performed:

'_symmetry_cell_setting' value 'Monoclinic' changed to 'monoclinic'
according to /home/saulius/struct/CIF-dictionaries/cif_core.dic
dictionary named 'cif_core.dic' version 2.4.2 from 2011-04-26.

Automatic conversion script
Id: cif_fix_values 1715 2011-07-08 13:25:40Z adriana 
;
_cod_original_cell_volume 2611.4(3)
_cod_original_sg_symbol_H-M 'P 21/c'
_cod_database_code 4000919

loop_
_symmetry_equiv_pos_as_xyz
'x, y, z'
'-x, y+1/2, -z+1/2'
'-x, -y, -z'
'x, -y-1/2, z-1/2'

loop_
_atom_site_label
_atom_site_type_symbol
_atom_site_fract_x
_atom_site_fract_y
_atom_site_fract_z
_atom_site_U_iso_or_equiv
_atom_site_adp_type
_atom_site_occupancy
_atom_site_symmetry_multiplicity
_atom_site_calc_flag
_atom_site_refinement_flags
O1 O 0.7658(4) 0.20493(7) -0.01211(18) 0.0891(7) Uani 1 1 d .
O2 O 0.5093(3) 0.10570(8) 0.37837(17) 0.0867(7) Uani 1 1 d .
N1 N 0.9849(3) 0.05768(8) 0.16362(16) 0.0558(6) Uani 1 1 d .
N2 N 0.4030(3) 0.09580(8) 0.01692(17) 0.0571(6) Uani 1 1 d .
C1 C 0.8228(4) 0.17473(10) 0.0544(2) 0.0655(8) Uani 1 1 d .
C2 C 0.8531(4) 0.18107(10) 0.1660(2) 0.0648(8) Uani 1 1 d .
C3 C 0.8296(5) 0.22155(11) 0.2187(3) 0.0795(9) Uani 1 1 d .
H3 H 0.7895 0.2503 0.1844 0.095 Uiso 1 1 calc R
C4 C 0.8672(5) 0.21819(13) 0.3234(3) 0.0873(10) Uani 1 1 d .
H4 H 0.8548 0.2452 0.3605 0.105 Uiso 1 1 calc R
C5 C 0.9231(5) 0.17522(13) 0.3739(3) 0.0841(10) Uani 1 1 d .
H5 H 0.9454 0.1737 0.4445 0.101 Uiso 1 1 calc R
C6 C 0.9470(4) 0.13416(11) 0.3217(2) 0.0723(8) Uani 1 1 d .
H6 H 0.9847 0.1053 0.3560 0.087 Uiso 1 1 calc R
C7 C 0.9124(4) 0.13795(10) 0.2169(2) 0.0587(7) Uani 1 1 d .
C8 C 0.9281(4) 0.10188(9) 0.1415(2) 0.0550(7) Uani 1 1 d .
C9 C 0.8752(4) 0.12362(9) 0.0422(2) 0.0545(7) Uani 1 1 d .
C10 C 0.8863(4) 0.09822(9) -0.0408(2) 0.0539(7) Uani 1 1 d .
C11 C 0.9455(3) 0.04859(8) -0.02162(19) 0.0489(6) Uani 1 1 d .
C12 C 0.9907(4) 0.03018(9) 0.08024(19) 0.0508(6) Uani 1 1 d .
C13 C 1.0444(4) -0.01769(9) 0.0991(2) 0.0543(7) Uani 1 1 d .
H13 H 1.0746 -0.0293 0.1659 0.065 Uiso 1 1 calc R
C14 C 0.8389(4) 0.11850(9) -0.1462(2) 0.0585(7) Uani 1 1 d .
C15 C 0.6479(5) 0.13315(10) -0.1990(2) 0.0736(9) Uani 1 1 d .
H15 H 0.5525 0.1324 -0.1663 0.088 Uiso 1 1 calc R
C16 C 0.6002(6) 0.14877(12) -0.2994(3) 0.0899(11) Uani 1 1 d .
H16 H 0.4722 0.1578 -0.3349 0.108 Uiso 1 1 calc R
C17 C 0.7427(7) 0.15099(12) -0.3472(3) 0.0968(12) Uani 1 1 d .
H17 H 0.7104 0.1611 -0.4152 0.116 Uiso 1 1 calc R
C18 C 0.9307(6) 0.13835(12) -0.2947(3) 0.0892(10) Uani 1 1 d .
H18 H 1.0271 0.1409 -0.3264 0.107 Uiso 1 1 calc R
C19 C 0.9796(5) 0.12175(10) -0.1949(2) 0.0718(8) Uani 1 1 d .
H19 H 1.1081 0.1127 -0.1603 0.086 Uiso 1 1 calc R
C20 C 0.4649(4) 0.11541(11) 0.2873(2) 0.0674(8) Uani 1 1 d .
C21 C 0.3987(4) 0.16267(10) 0.2392(2) 0.0642(8) Uani 1 1 d .
C22 C 0.3713(5) 0.20470(11) 0.2855(3) 0.0782(9) Uani 1 1 d .
H22 H 0.3935 0.2064 0.3560 0.094 Uiso 1 1 calc R
C23 C 0.3101(5) 0.24398(12) 0.2235(3) 0.0893(10) Uani 1 1 d .
H23 H 0.2916 0.2729 0.2529 0.107 Uiso 1 1 calc R
C24 C 0.2752(5) 0.24156(12) 0.1184(3) 0.0878(10) Uani 1 1 d .
H24 H 0.2318 0.2687 0.0782 0.105 Uiso 1 1 calc R
C25 C 0.3041(4) 0.19914(10) 0.0718(3) 0.0735(8) Uani 1 1 d .
H25 H 0.2818 0.1975 0.0012 0.088 Uiso 1 1 calc R
C26 C 0.3670(4) 0.15973(10) 0.1339(2) 0.0608(7) Uani 1 1 d .
C27 C 0.4123(4) 0.11065(9) 0.1086(2) 0.0551(7) Uani 1 1 d .
C28 C 0.4708(4) 0.08312(10) 0.2009(2) 0.0565(7) Uani 1 1 d .
C29 C 0.5251(4) 0.03663(10) 0.19909(19) 0.0561(7) Uani 1 1 d .
C30 C 0.5144(3) 0.01746(9) 0.09927(18) 0.0514(6) Uani 1 1 d .
C31 C 0.4534(4) 0.04808(9) 0.01097(19) 0.0532(7) Uani 1 1 d .
C32 C 0.4414(4) 0.02983(9) -0.0849(2) 0.0558(7) Uani 1 1 d .
H32 H 0.4022 0.0500 -0.1417 0.067 Uiso 1 1 calc R
C33 C 0.5882(4) 0.00525(10) 0.2916(2) 0.0598(7) Uani 1 1 d .
C34 C 0.7809(5) -0.01139(11) 0.3282(2) 0.0751(9) Uani 1 1 d .
H34 H 0.8724 -0.0020 0.2968 0.090 Uiso 1 1 calc R
C35 C 0.8343(6) -0.04234(13) 0.4123(3) 0.0903(10) Uani 1 1 d .
H35 H 0.9628 -0.0533 0.4383 0.108 Uiso 1 1 calc R
C36 C 0.6959(7) -0.05674(13) 0.4567(3) 0.0902(10) Uani 1 1 d .
H36 H 0.7312 -0.0780 0.5118 0.108 Uiso 1 1 calc R
C37 C 0.5084(6) -0.04021(12) 0.4210(2) 0.0816(10) Uani 1 1 d .
H37 H 0.4169 -0.0501 0.4519 0.098 Uiso 1 1 calc R
C38 C 0.4541(5) -0.00898(11) 0.3394(2) 0.0681(8) Uani 1 1 d .
H38 H 0.3264 0.0026 0.3161 0.082 Uiso 1 1 calc R

loop_
_atom_site_aniso_label
_atom_site_aniso_U_11
_atom_site_aniso_U_22
_atom_site_aniso_U_33
_atom_site_aniso_U_23
_atom_site_aniso_U_13
_atom_site_aniso_U_12
O1 0.128(2) 0.0540(13) 0.0989(17) 0.0096(12) 0.0550(15) 0.0129(13)
O2 0.127(2) 0.0738(14) 0.0697(15) -0.0073(11) 0.0460(13) -0.0046(12)
N1 0.0600(14) 0.0517(14) 0.0596(14) -0.0030(11) 0.0243(11) -0.0007(11)
N2 0.0584(14) 0.0544(14) 0.0585(14) -0.0011(11) 0.0187(11) -0.0001(10)
C1 0.076(2) 0.0487(17) 0.080(2) 0.0033(16) 0.0361(16) 0.0019(14)
C2 0.070(2) 0.0508(18) 0.081(2) -0.0100(15) 0.0344(16) -0.0042(13)
C3 0.090(2) 0.0540(19) 0.106(3) -0.0151(18) 0.046(2) -0.0036(15)
C4 0.093(3) 0.078(3) 0.102(3) -0.034(2) 0.047(2) -0.0114(19)
C5 0.089(2) 0.088(3) 0.079(2) -0.027(2) 0.0320(19) -0.0099(19)
C6 0.075(2) 0.071(2) 0.073(2) -0.0148(17) 0.0278(16) -0.0039(15)
C7 0.0596(17) 0.0535(18) 0.0678(19) -0.0096(14) 0.0271(14) -0.0046(13)
C8 0.0559(17) 0.0491(17) 0.0636(18) -0.0047(13) 0.0240(13) -0.0061(12)
C9 0.0542(16) 0.0484(16) 0.0656(18) -0.0031(13) 0.0256(13) -0.0025(12)
C10 0.0506(16) 0.0517(16) 0.0611(17) 0.0003(13) 0.0202(13) -0.0014(12)
C11 0.0479(15) 0.0421(15) 0.0582(16) 0.0025(13) 0.0189(12) 0.0009(11)
C12 0.0509(16) 0.0483(16) 0.0544(16) -0.0004(13) 0.0185(12) 0.0001(11)
C13 0.0577(16) 0.0497(16) 0.0558(16) 0.0026(13) 0.0186(13) -0.0010(12)
C14 0.072(2) 0.0429(15) 0.0629(18) 0.0017(13) 0.0239(15) 0.0033(13)
C15 0.078(2) 0.0600(19) 0.079(2) 0.0057(16) 0.0203(17) 0.0055(15)
C16 0.101(3) 0.069(2) 0.083(3) 0.0088(18) 0.005(2) 0.0148(19)
C17 0.148(4) 0.067(2) 0.064(2) 0.0109(17) 0.017(3) 0.010(2)
C18 0.128(3) 0.072(2) 0.077(2) 0.0115(18) 0.048(2) 0.003(2)
C19 0.085(2) 0.065(2) 0.072(2) 0.0087(15) 0.0345(17) 0.0052(16)
C20 0.073(2) 0.071(2) 0.064(2) -0.0060(16) 0.0298(16) -0.0097(15)
C21 0.071(2) 0.0567(19) 0.072(2) -0.0073(15) 0.0323(15) -0.0061(14)
C22 0.091(2) 0.064(2) 0.089(2) -0.0120(18) 0.0423(19) -0.0054(17)
C23 0.097(3) 0.067(2) 0.114(3) -0.020(2) 0.046(2) 0.0004(18)
C24 0.091(3) 0.060(2) 0.111(3) -0.0047(19) 0.029(2) 0.0059(17)
C25 0.078(2) 0.060(2) 0.082(2) -0.0055(17) 0.0249(17) -0.0006(16)
C26 0.0614(18) 0.0531(18) 0.070(2) -0.0036(14) 0.0243(14) -0.0044(13)
C27 0.0535(17) 0.0530(17) 0.0603(18) -0.0007(14) 0.0203(13) -0.0049(12)
C28 0.0621(17) 0.0534(18) 0.0586(17) -0.0054(13) 0.0258(13) -0.0036(13)
C29 0.0548(17) 0.0618(19) 0.0538(16) 0.0005(13) 0.0203(13) -0.0057(13)
C30 0.0489(16) 0.0561(17) 0.0510(16) -0.0011(13) 0.0184(12) -0.0037(12)
C31 0.0509(16) 0.0530(17) 0.0575(17) -0.0005(13) 0.0194(13) -0.0026(12)
C32 0.0583(17) 0.0572(18) 0.0524(16) 0.0049(13) 0.0182(13) -0.0011(13)
C33 0.0715(19) 0.0589(17) 0.0498(16) -0.0038(13) 0.0206(14) -0.0032(14)
C34 0.077(2) 0.085(2) 0.0651(19) 0.0038(17) 0.0253(16) 0.0052(17)
C35 0.095(3) 0.096(3) 0.071(2) 0.007(2) 0.014(2) 0.019(2)
C36 0.122(3) 0.083(2) 0.061(2) 0.0097(17) 0.023(2) 0.005(2)
C37 0.106(3) 0.080(2) 0.063(2) 0.0027(17) 0.0325(19) -0.012(2)
C38 0.081(2) 0.0696(19) 0.0560(18) -0.0023(15) 0.0248(15) -0.0104(15)

loop_
_atom_type_symbol
_atom_type_description
_atom_type_scat_dispersion_real
_atom_type_scat_dispersion_imag
_atom_type_scat_source
C C 0.0033 0.0016 'International Tables Vol C Tables 4.2.6.8 and 6.1.1.4'
H H 0.0000 0.0000 'International Tables Vol C Tables 4.2.6.8 and 6.1.1.4'
N N 0.0061 0.0033 'International Tables Vol C Tables 4.2.6.8 and 6.1.1.4'
O O 0.0106 0.0060 'International Tables Vol C Tables 4.2.6.8 and 6.1.1.4'

loop_
_geom_angle_atom_site_label_1
_geom_angle_atom_site_label_2
_geom_angle_atom_site_label_3
_geom_angle
_geom_angle_site_symmetry_1
_geom_angle_site_symmetry_3
C8 N1 C12 114.9(2) . .
C27 N2 C31 115.3(2) . .
O1 C1 C2 126.5(3) . .
O1 C1 C9 127.9(3) . .
C2 C1 C9 105.6(2) . .
C3 C2 C7 121.1(3) . .
C3 C2 C1 129.3(3) . .
C7 C2 C1 109.6(2) . .
C4 C3 C2 118.2(3) . .
C4 C3 H3 120.9 . .
C2 C3 H3 120.9 . .
C3 C4 C5 120.8(3) . .
C3 C4 H4 119.6 . .
C5 C4 H4 119.6 . .
C4 C5 C6 121.5(3) . .
C4 C5 H5 119.2 . .
C6 C5 H5 119.2 . .
C7 C6 C5 117.4(3) . .
C7 C6 H6 121.3 . .
C5 C6 H6 121.3 . .
C6 C7 C2 120.9(3) . .
C6 C7 C8 130.4(3) . .
C2 C7 C8 108.7(2) . .
N1 C8 C9 126.3(2) . .
N1 C8 C7 124.9(2) . .
C9 C8 C7 108.7(2) . .
C10 C9 C8 120.3(2) . .
C10 C9 C1 132.2(3) . .
C8 C9 C1 107.4(2) . .
C9 C10 C11 116.0(2) . .
C9 C10 C14 123.8(2) . .
C11 C10 C14 120.3(2) . .
C13 C11 C12 118.3(2) 3_755 .
C13 C11 C10 122.7(2) 3_755 .
C12 C11 C10 119.1(2) . .
N1 C12 C13 117.2(2) . .
N1 C12 C11 123.3(2) . .
C13 C12 C11 119.5(2) . .
C11 C13 C12 122.2(2) 3_755 .
C11 C13 H13 118.9 3_755 .
C12 C13 H13 118.9 . .
C19 C14 C15 118.8(3) . .
C19 C14 C10 121.1(3) . .
C15 C14 C10 120.0(3) . .
C16 C15 C14 120.2(3) . .
C16 C15 H15 119.9 . .
C14 C15 H15 119.9 . .
C15 C16 C17 120.0(3) . .
C15 C16 H16 120.0 . .
C17 C16 H16 120.0 . .
C18 C17 C16 119.9(3) . .
C18 C17 H17 120.0 . .
C16 C17 H17 120.0 . .
C17 C18 C19 120.7(3) . .
C17 C18 H18 119.6 . .
C19 C18 H18 119.6 . .
C14 C19 C18 120.3(3) . .
C14 C19 H19 119.8 . .
C18 C19 H19 119.8 . .
O2 C20 C21 126.6(3) . .
O2 C20 C28 127.7(3) . .
C21 C20 C28 105.7(2) . .
C22 C21 C26 121.8(3) . .
C22 C21 C20 128.8(3) . .
C26 C21 C20 109.4(2) . .
C23 C22 C21 117.5(3) . .
C23 C22 H22 121.2 . .
C21 C22 H22 121.2 . .
C22 C23 C24 121.5(3) . .
C22 C23 H23 119.3 . .
C24 C23 H23 119.3 . .
C23 C24 C25 121.0(3) . .
C23 C24 H24 119.5 . .
C25 C24 H24 119.5 . .
C26 C25 C24 117.7(3) . .
C26 C25 H25 121.2 . .
C24 C25 H25 121.2 . .
C25 C26 C21 120.5(3) . .
C25 C26 C27 130.6(3) . .
C21 C26 C27 108.9(2) . .
N2 C27 C28 126.4(2) . .
N2 C27 C26 125.1(2) . .
C28 C27 C26 108.5(2) . .
C29 C28 C27 120.3(2) . .
C29 C28 C20 132.1(3) . .
C27 C28 C20 107.5(2) . .
C28 C29 C30 116.2(2) . .
C28 C29 C33 124.0(2) . .
C30 C29 C33 119.8(2) . .
C32 C30 C31 118.1(2) 3_655 .
C32 C30 C29 122.7(2) 3_655 .
C31 C30 C29 119.2(2) . .
C32 C31 N2 118.0(2) . .
C32 C31 C30 119.4(2) . .
N2 C31 C30 122.6(2) . .
C31 C32 C30 122.4(2) . 3_655
C31 C32 H32 118.8 . .
C30 C32 H32 118.8 3_655 .
C38 C33 C34 119.7(3) . .
C38 C33 C29 120.1(3) . .
C34 C33 C29 120.1(3) . .
C35 C34 C33 119.1(3) . .
C35 C34 H34 120.5 . .
C33 C34 H34 120.5 . .
C36 C35 C34 119.8(3) . .
C36 C35 H35 120.1 . .
C34 C35 H35 120.1 . .
C37 C36 C35 120.8(3) . .
C37 C36 H36 119.6 . .
C35 C36 H36 119.6 . .
C36 C37 C38 120.2(3) . .
C36 C37 H37 119.9 . .
C38 C37 H37 119.9 . .
C37 C38 C33 120.4(3) . .
C37 C38 H38 119.8 . .
C33 C38 H38 119.8 . .

loop_
_geom_bond_atom_site_label_1
_geom_bond_atom_site_label_2
_geom_bond_distance
_geom_bond_site_symmetry_2
O1 C1 1.214(3) .
O2 C20 1.217(3) .
N1 C8 1.306(3) .
N1 C12 1.388(3) .
N2 C27 1.304(3) .
N2 C31 1.391(3) .
C1 C2 1.485(4) .
C1 C9 1.500(4) .
C2 C3 1.381(4) .
C2 C7 1.390(4) .
C3 C4 1.376(5) .
C3 H3 0.9300 .
C4 C5 1.381(5) .
C4 H4 0.9300 .
C5 C6 1.391(4) .
C5 H5 0.9300 .
C6 C7 1.381(4) .
C6 H6 0.9300 .
C7 C8 1.473(4) .
C8 C9 1.428(4) .
C9 C10 1.364(3) .
C10 C11 1.450(3) .
C10 C14 1.488(4) .
C11 C13 1.388(3) 3_755
C11 C12 1.425(3) .
C12 C13 1.394(3) .
C13 C11 1.388(3) 3_755
C13 H13 0.9300 .
C14 C19 1.379(4) .
C14 C15 1.396(4) .
C15 C16 1.379(4) .
C15 H15 0.9300 .
C16 C17 1.381(5) .
C16 H16 0.9300 .
C17 C18 1.362(5) .
C17 H17 0.9300 .
C18 C19 1.380(4) .
C18 H18 0.9300 .
C19 H19 0.9300 .
C20 C21 1.485(4) .
C20 C28 1.499(4) .
C21 C22 1.378(4) .
C21 C26 1.390(4) .
C22 C23 1.372(5) .
C22 H22 0.9300 .
C23 C24 1.383(4) .
C23 H23 0.9300 .
C24 C25 1.393(4) .
C24 H24 0.9300 .
C25 C26 1.378(4) .
C25 H25 0.9300 .
C26 C27 1.476(4) .
C27 C28 1.426(4) .
C28 C29 1.359(4) .
C29 C30 1.448(3) .
C29 C33 1.489(4) .
C30 C32 1.388(3) 3_655
C30 C31 1.433(3) .
C31 C32 1.386(3) .
C32 C30 1.388(3) 3_655
C32 H32 0.9300 .
C33 C38 1.384(4) .
C33 C34 1.396(4) .
C34 C35 1.394(4) .
C34 H34 0.9300 .
C35 C36 1.381(5) .
C35 H35 0.9300 .
C36 C37 1.361(5) .
C36 H36 0.9300 .
C37 C38 1.375(4) .
C37 H37 0.9300 .
C38 H38 0.9300 .

loop_
_geom_torsion_atom_site_label_1
_geom_torsion_atom_site_label_2
_geom_torsion_atom_site_label_3
_geom_torsion_atom_site_label_4
_geom_torsion
_geom_torsion_site_symmetry_1
_geom_torsion_site_symmetry_4
O1 C1 C2 C3 -1.9(5) . .
C9 C1 C2 C3 178.7(3) . .
O1 C1 C2 C7 177.8(3) . .
C9 C1 C2 C7 -1.6(3) . .
C7 C2 C3 C4 0.3(5) . .
C1 C2 C3 C4 179.9(3) . .
C2 C3 C4 C5 -1.3(5) . .
C3 C4 C5 C6 1.2(5) . .
C4 C5 C6 C7 -0.1(5) . .
C5 C6 C7 C2 -1.0(4) . .
C5 C6 C7 C8 178.8(3) . .
C3 C2 C7 C6 0.9(4) . .
C1 C2 C7 C6 -178.8(2) . .
C3 C2 C7 C8 -178.9(3) . .
C1 C2 C7 C8 1.4(3) . .
C12 N1 C8 C9 -0.7(4) . .
C12 N1 C8 C7 -179.3(2) . .
C6 C7 C8 N1 -1.5(5) . .
C2 C7 C8 N1 178.3(2) . .
C6 C7 C8 C9 179.7(3) . .
C2 C7 C8 C9 -0.5(3) . .
N1 C8 C9 C10 -1.8(4) . .
C7 C8 C9 C10 177.0(2) . .
N1 C8 C9 C1 -179.3(2) . .
C7 C8 C9 C1 -0.5(3) . .
O1 C1 C9 C10 4.7(5) . .
C2 C1 C9 C10 -175.8(3) . .
O1 C1 C9 C8 -178.2(3) . .
C2 C1 C9 C8 1.3(3) . .
C8 C9 C10 C11 2.5(4) . .
C1 C9 C10 C11 179.3(3) . .
C8 C9 C10 C14 -178.4(2) . .
C1 C9 C10 C14 -1.6(5) . .
C9 C10 C11 C13 177.2(2) . 3_755
C14 C10 C11 C13 -1.9(4) . 3_755
C9 C10 C11 C12 -1.1(3) . .
C14 C10 C11 C12 179.8(2) . .
C8 N1 C12 C13 -178.0(2) . .
C8 N1 C12 C11 2.2(3) . .
C13 C11 C12 N1 -179.7(2) 3_755 .
C10 C11 C12 N1 -1.3(4) . .
C13 C11 C12 C13 0.5(4) 3_755 .
C10 C11 C12 C13 178.9(2) . .
N1 C12 C13 C11 179.7(2) . 3_755
C11 C12 C13 C11 -0.5(4) . 3_755
C9 C10 C14 C19 117.3(3) . .
C11 C10 C14 C19 -63.6(4) . .
C9 C10 C14 C15 -64.8(4) . .
C11 C10 C14 C15 114.2(3) . .
C19 C14 C15 C16 2.5(4) . .
C10 C14 C15 C16 -175.4(3) . .
C14 C15 C16 C17 -1.5(5) . .
C15 C16 C17 C18 -0.9(5) . .
C16 C17 C18 C19 2.2(5) . .
C15 C14 C19 C18 -1.3(4) . .
C10 C14 C19 C18 176.6(3) . .
C17 C18 C19 C14 -1.1(5) . .
O2 C20 C21 C22 -0.8(5) . .
C28 C20 C21 C22 -179.2(3) . .
O2 C20 C21 C26 178.5(3) . .
C28 C20 C21 C26 0.0(3) . .
C26 C21 C22 C23 0.3(5) . .
C20 C21 C22 C23 179.5(3) . .
C21 C22 C23 C24 0.6(5) . .
C22 C23 C24 C25 -1.0(5) . .
C23 C24 C25 C26 0.5(5) . .
C24 C25 C26 C21 0.4(4) . .
C24 C25 C26 C27 -179.3(3) . .
C22 C21 C26 C25 -0.8(4) . .
C20 C21 C26 C25 179.9(3) . .
C22 C21 C26 C27 178.9(3) . .
C20 C21 C26 C27 -0.4(3) . .
C31 N2 C27 C28 1.0(4) . .
C31 N2 C27 C26 179.6(2) . .
C25 C26 C27 N2 1.5(5) . .
C21 C26 C27 N2 -178.2(3) . .
C25 C26 C27 C28 -179.7(3) . .
C21 C26 C27 C28 0.6(3) . .
N2 C27 C28 C29 0.3(4) . .
C26 C27 C28 C29 -178.5(2) . .
N2 C27 C28 C20 178.2(2) . .
C26 C27 C28 C20 -0.6(3) . .
O2 C20 C28 C29 -0.5(5) . .
C21 C20 C28 C29 177.9(3) . .
O2 C20 C28 C27 -178.0(3) . .
C21 C20 C28 C27 0.4(3) . .
C27 C28 C29 C30 -1.5(4) . .
C20 C28 C29 C30 -178.8(3) . .
C27 C28 C29 C33 -180.0(2) . .
C20 C28 C29 C33 2.8(5) . .
C28 C29 C30 C32 -177.7(2) . 3_655
C33 C29 C30 C32 0.8(4) . 3_655
C28 C29 C30 C31 1.5(3) . .
C33 C29 C30 C31 180.0(2) . .
C27 N2 C31 C32 178.3(2) . .
C27 N2 C31 C30 -0.9(3) . .
C32 C30 C31 C32 -0.2(4) 3_655 .
C29 C30 C31 C32 -179.5(2) . .
C32 C30 C31 N2 179.0(2) 3_655 .
C29 C30 C31 N2 -0.3(4) . .
N2 C31 C32 C30 -179.0(2) . 3_655
C30 C31 C32 C30 0.3(4) . 3_655
C28 C29 C33 C38 68.6(4) . .
C30 C29 C33 C38 -109.7(3) . .
C28 C29 C33 C34 -113.8(3) . .
C30 C29 C33 C34 67.8(3) . .
C38 C33 C34 C35 0.3(4) . .
C29 C33 C34 C35 -177.3(3) . .
C33 C34 C35 C36 1.2(5) . .
C34 C35 C36 C37 -1.5(5) . .
C35 C36 C37 C38 0.3(5) . .
C36 C37 C38 C33 1.2(5) . .
C34 C33 C38 C37 -1.4(4) . .
C29 C33 C38 C37 176.1(3) . .
